data_2225168
loop_
_publ_author_name
'Wang, Gui-Yu'
'Qin, Da-Bin'
'Guo, Li-Hui'
'Luo, Jie-Wei'

_publ_section_title
;
 <i>N</i>,<i>N</i>'-Bis(4-nitrophenyl)biphenyl-2,2'-dicarboxamide
;
_journal_issue 3
_journal_name_full 'Acta Crystallographica Section E'
_journal_page_first o644
_journal_paper_doi 10.1107/S1600536810005283
_journal_volume 66
_journal_year 2010
_chemical_formula_iupac 'C26 H18 N4 O6'
_chemical_formula_moiety 'C26 H18 N4 O6'
_chemical_formula_sum 'C26 H18 N4 O6'
_chemical_formula_weight 482.44
_chemical_name_systematic
;
<i>N</i>,<i>N</i>'-Bis(4-nitrophenyl)biphenyl-2,2'-dicarboxamide
;
_space_group_IT_number 14
_symmetry_cell_setting monoclinic
_symmetry_space_group_name_Hall '-P 2yn'
_symmetry_space_group_name_H-M 'P 1 21/n 1'
_atom_sites_solution_hydrogens geom
_atom_sites_solution_primary direct
_atom_sites_solution_secondary difmap
_audit_creation_method SHELXL-97
_cell_angle_alpha 90.00
_cell_angle_beta 95.324(2)
_cell_angle_gamma 90.00
_cell_formula_units_Z 4
_cell_length_a 12.568(3)
_cell_length_b 12.003(3)
_cell_length_c 14.858(4)
_cell_measurement_reflns_used 5737
_cell_measurement_temperature 113(2)
_cell_measurement_theta_max 27.9
_cell_measurement_theta_min 1.7
_cell_volume 2231.7(10)
_computing_cell_refinement 'CrystalClear  (Rigaku/MSC, 2004)'
_computing_data_collection 'CrystalClear  (Rigaku/MSC, 2004)'
_computing_data_reduction 'CrystalClear  (Rigaku/MSC, 2004)'
_computing_molecular_graphics 'XP (Sheldrick, 2008)'
_computing_publication_material 'CrystalStructure    (Rigaku/MSC, 2004)'
_computing_structure_refinement 'SHELXL97 (Sheldrick, 2008)'
_computing_structure_solution 'SHELXS97 (Sheldrick, 2008)'
_diffrn_ambient_temperature 113(2)
_diffrn_detector_area_resol_mean 7.31
_diffrn_measured_fraction_theta_full 0.988
_diffrn_measured_fraction_theta_max 0.988
_diffrn_measurement_device_type 'Rigaku Saturn'
_diffrn_measurement_method \w
_diffrn_radiation_monochromator confocal
_diffrn_radiation_source 'Rotating anode'
_diffrn_radiation_type MoK\a
_diffrn_radiation_wavelength 0.71070
_diffrn_reflns_av_R_equivalents 0.0335
_diffrn_reflns_av_sigmaI/netI 0.0344
_diffrn_reflns_limit_h_max 11
_diffrn_reflns_limit_h_min -15
_diffrn_reflns_limit_k_max 14
_diffrn_reflns_limit_k_min -13
_diffrn_reflns_limit_l_max 17
_diffrn_reflns_limit_l_min -12
_diffrn_reflns_number 11020
_diffrn_reflns_theta_full 25.50
_diffrn_reflns_theta_max 25.50
_diffrn_reflns_theta_min 2.03
_exptl_absorpt_coefficient_mu 0.105
_exptl_absorpt_correction_T_max 0.9814
_exptl_absorpt_correction_T_min 0.9774
_exptl_absorpt_correction_type multi-scan
_exptl_absorpt_process_details '(CrystalClear; Rigaku/MSC, 2004)'
_exptl_crystal_colour colorless
_exptl_crystal_density_diffrn 1.436
_exptl_crystal_density_method 'not measured'
_exptl_crystal_description prism
_exptl_crystal_F_000 1000
_exptl_crystal_size_max 0.22
_exptl_crystal_size_mid 0.20
_exptl_crystal_size_min 0.18
_refine_diff_density_max 0.197
_refine_diff_density_min -0.265
_refine_ls_extinction_method none
_refine_ls_goodness_of_fit_ref 1.017
_refine_ls_hydrogen_treatment mixed
_refine_ls_matrix_type full
_refine_ls_number_parameters 334
_refine_ls_number_reflns 4108
_refine_ls_number_restraints 2
_refine_ls_restrained_S_all 1.017
_refine_ls_R_factor_all 0.0465
_refine_ls_R_factor_gt 0.0378
_refine_ls_shift/su_max 0.000
_refine_ls_shift/su_mean 0.000
_refine_ls_structure_factor_coef Fsqd
_refine_ls_weighting_details 'calc w=1/[\s^2^(Fo^2^)+(0.0639P)^2^] where P=(Fo^2^+2Fc^2^)/3'
_refine_ls_weighting_scheme calc
_refine_ls_wR_factor_gt 0.0923
_refine_ls_wR_factor_ref 0.0984
_reflns_number_gt 3412
_reflns_number_total 4108
_reflns_threshold_expression I>2\s(I)
_cod_data_source_file bt5169.cif
_cod_data_source_block I
_cod_original_cell_volume 2231.8(11)
_cod_original_sg_symbol_H-M 'P 21/n'
_cod_database_code 2225168
_cod_database_fobs_code 2225168

loop_
_symmetry_equiv_pos_as_xyz
'x, y, z'
'-x+1/2, y+1/2, -z+1/2'
'-x, -y, -z'
'x-1/2, -y-1/2, z-1/2'

loop_
_atom_site_type_symbol
_atom_site_label
_atom_site_fract_x
_atom_site_fract_y
_atom_site_fract_z
_atom_site_U_iso_or_equiv
_atom_site_adp_type
_atom_site_calc_flag
_atom_site_refinement_flags
_atom_site_occupancy
_atom_site_disorder_assembly
_atom_site_disorder_group
N N1 0.22874(9) 0.61297(10) -0.24831(8) 0.0245(3) Uani d . 1 . .
N N2 0.17963(9) 0.37120(10) 0.06868(8) 0.0191(3) Uani d D 1 . .
N N3 0.39547(9) 0.03271(10) 0.15619(8) 0.0209(3) Uani d D 1 . .
N N4 0.45085(10) -0.31187(10) -0.09135(8) 0.0268(3) Uani d . 1 . .
O O1 0.19449(8) 0.70898(9) -0.25307(8) 0.0328(3) Uani d . 1 . .
O O2 0.26451(9) 0.56407(9) -0.31202(7) 0.0331(3) Uani d . 1 . .
O O3 0.30986(7) 0.23718(8) 0.07673(6) 0.0258(2) Uani d . 1 . .
O O4 0.44656(8) -0.04883(8) 0.29288(7) 0.0261(2) Uani d . 1 . .
O O5 0.48585(9) -0.40159(9) -0.06211(8) 0.0390(3) Uani d . 1 . .
O O6 0.42693(9) -0.29307(9) -0.17211(7) 0.0350(3) Uani d . 1 . .
C C1 0.22503(10) 0.55285(11) -0.16268(9) 0.0197(3) Uani d . 1 . .
C C2 0.17265(11) 0.60088(12) -0.09468(10) 0.0242(3) Uani d . 1 . .
H H2 0.1444 0.6741 -0.1013 0.029 Uiso calc R 1 . .
C C3 0.16220(11) 0.54058(12) -0.01700(10) 0.0228(3) Uani d . 1 . .
H H3 0.1261 0.5724 0.0302 0.027 Uiso calc R 1 . .
C C4 0.20437(10) 0.43306(11) -0.00715(9) 0.0176(3) Uani d . 1 . .
C C5 0.26065(10) 0.38784(11) -0.07520(9) 0.0187(3) Uani d . 1 . .
H H5 0.2923 0.3162 -0.0677 0.022 Uiso calc R 1 . .
C C6 0.27002(10) 0.44780(11) -0.15348(10) 0.0202(3) Uani d . 1 . .
H H6 0.3071 0.4171 -0.2006 0.024 Uiso calc R 1 . .
C C7 0.22510(10) 0.27388(11) 0.10011(9) 0.0192(3) Uani d . 1 . .
C C8 0.16061(11) 0.20871(11) 0.16179(9) 0.0196(3) Uani d . 1 . .
C C9 0.05533(11) 0.18147(12) 0.13161(10) 0.0228(3) Uani d . 1 . .
H H9 0.0232 0.2130 0.0771 0.027 Uiso calc R 1 . .
C C10 -0.00279(11) 0.10879(12) 0.18054(10) 0.0250(3) Uani d . 1 . .
H H10 -0.0746 0.0910 0.1598 0.030 Uiso calc R 1 . .
C C11 0.04420(11) 0.06229(12) 0.25960(10) 0.0257(3) Uani d . 1 . .
H H11 0.0055 0.0105 0.2923 0.031 Uiso calc R 1 . .
C C12 0.14757(11) 0.09124(12) 0.29113(10) 0.0228(3) Uani d . 1 . .
H H12 0.1785 0.0602 0.3463 0.027 Uiso calc R 1 . .
C C13 0.20747(11) 0.16517(11) 0.24363(9) 0.0198(3) Uani d . 1 . .
C C14 0.31259(10) 0.20675(12) 0.28613(9) 0.0199(3) Uani d . 1 . .
C C15 0.31442(12) 0.31004(12) 0.32959(10) 0.0270(3) Uani d . 1 . .
H H15 0.2511 0.3536 0.3266 0.032 Uiso calc R 1 . .
C C16 0.40666(13) 0.35024(14) 0.37692(10) 0.0308(4) Uani d . 1 . .
H H16 0.4061 0.4206 0.4062 0.037 Uiso calc R 1 . .
C C17 0.49948(12) 0.28782(13) 0.38149(10) 0.0287(4) Uani d . 1 . .
H H17 0.5631 0.3153 0.4134 0.034 Uiso calc R 1 . .
C C18 0.49917(11) 0.18540(13) 0.33941(9) 0.0255(3) Uani d . 1 . .
H H18 0.5627 0.1422 0.3430 0.031 Uiso calc R 1 . .
C C19 0.40649(11) 0.14455(11) 0.29155(9) 0.0199(3) Uani d . 1 . .
C C20 0.41647(10) 0.03335(12) 0.24765(9) 0.0203(3) Uani d . 1 . .
C C21 0.40998(10) -0.05654(11) 0.09698(9) 0.0195(3) Uani d . 1 . .
C C22 0.46411(10) -0.15411(12) 0.12407(10) 0.0226(3) Uani d . 1 . .
H H22 0.4922 -0.1633 0.1852 0.027 Uiso calc R 1 . .
C C23 0.47664(11) -0.23714(12) 0.06188(10) 0.0235(3) Uani d . 1 . .
H H23 0.5132 -0.3039 0.0799 0.028 Uiso calc R 1 . .
C C24 0.43563(11) -0.22264(12) -0.02687(9) 0.0224(3) Uani d . 1 . .
C C25 0.38144(11) -0.12659(12) -0.05546(10) 0.0247(3) Uani d . 1 . .
H H25 0.3538 -0.1181 -0.1168 0.030 Uiso calc R 1 . .
C C26 0.36826(11) -0.04339(12) 0.00675(9) 0.0226(3) Uani d . 1 . .
H H26 0.3309 0.0228 -0.0116 0.027 Uiso calc R 1 . .
H H2A 0.1284(10) 0.3995(13) 0.1007(10) 0.030(4) Uiso d D 1 . .
H H3A 0.3673(12) 0.0956(10) 0.1315(10) 0.032(4) Uiso d D 1 . .

loop_
_atom_site_aniso_label
_atom_site_aniso_U_11
_atom_site_aniso_U_22
_atom_site_aniso_U_33
_atom_site_aniso_U_12
_atom_site_aniso_U_13
_atom_site_aniso_U_23
N1 0.0246(6) 0.0244(7) 0.0242(7) -0.0037(5) 0.0001(5) 0.0051(5)
N2 0.0198(6) 0.0199(6) 0.0181(6) 0.0026(5) 0.0044(5) 0.0019(5)
N3 0.0223(6) 0.0222(6) 0.0185(6) 0.0058(5) 0.0036(5) 0.0046(5)
N4 0.0285(7) 0.0276(7) 0.0246(7) -0.0078(6) 0.0045(5) -0.0019(6)
O1 0.0371(6) 0.0241(6) 0.0371(6) 0.0037(5) 0.0034(5) 0.0123(5)
O2 0.0468(7) 0.0330(6) 0.0202(6) -0.0023(5) 0.0059(5) 0.0015(5)
O3 0.0225(5) 0.0294(6) 0.0265(6) 0.0061(4) 0.0077(4) 0.0091(4)
O4 0.0310(6) 0.0267(6) 0.0211(5) 0.0076(5) 0.0053(4) 0.0071(4)
O5 0.0576(8) 0.0245(6) 0.0347(7) 0.0028(5) 0.0027(5) -0.0042(5)
O6 0.0451(7) 0.0392(7) 0.0208(6) -0.0076(5) 0.0039(5) -0.0028(5)
C1 0.0194(7) 0.0206(7) 0.0184(7) -0.0036(6) -0.0012(5) 0.0036(6)
C2 0.0277(8) 0.0183(7) 0.0261(8) 0.0037(6) 0.0001(6) 0.0027(6)
C3 0.0274(8) 0.0204(7) 0.0211(7) 0.0031(6) 0.0046(6) -0.0010(6)
C4 0.0156(7) 0.0195(7) 0.0171(7) -0.0023(5) -0.0013(5) 0.0012(6)
C5 0.0177(7) 0.0168(7) 0.0216(7) 0.0002(6) 0.0020(5) 0.0013(6)
C6 0.0180(7) 0.0210(7) 0.0220(7) -0.0021(6) 0.0038(5) -0.0006(6)
C7 0.0178(7) 0.0217(7) 0.0179(7) 0.0000(6) -0.0002(5) 0.0007(6)
C8 0.0203(7) 0.0184(7) 0.0205(7) 0.0034(6) 0.0044(6) 0.0018(6)
C9 0.0228(8) 0.0233(8) 0.0223(7) 0.0030(6) 0.0024(6) 0.0011(6)
C10 0.0206(7) 0.0240(8) 0.0309(8) -0.0008(6) 0.0046(6) -0.0001(6)
C11 0.0266(8) 0.0208(7) 0.0313(8) -0.0004(6) 0.0113(6) 0.0035(6)
C12 0.0251(8) 0.0216(7) 0.0225(7) 0.0045(6) 0.0060(6) 0.0042(6)
C13 0.0204(7) 0.0192(7) 0.0203(7) 0.0049(6) 0.0055(5) 0.0011(6)
C14 0.0221(8) 0.0224(7) 0.0158(7) 0.0005(6) 0.0048(5) 0.0049(6)
C15 0.0274(8) 0.0248(8) 0.0298(8) 0.0026(6) 0.0071(6) 0.0000(7)
C16 0.0397(9) 0.0268(8) 0.0268(8) -0.0067(7) 0.0070(7) -0.0044(7)
C17 0.0295(8) 0.0364(9) 0.0195(8) -0.0081(7) -0.0003(6) 0.0011(7)
C18 0.0214(8) 0.0341(8) 0.0206(8) 0.0010(6) 0.0009(6) 0.0060(6)
C19 0.0215(7) 0.0224(7) 0.0164(7) 0.0006(6) 0.0051(5) 0.0054(6)
C20 0.0155(7) 0.0262(8) 0.0196(7) 0.0018(6) 0.0043(5) 0.0042(6)
C21 0.0170(7) 0.0231(7) 0.0192(7) -0.0016(6) 0.0052(5) 0.0024(6)
C22 0.0207(7) 0.0264(8) 0.0207(7) 0.0043(6) 0.0019(6) 0.0034(6)
C23 0.0216(7) 0.0257(8) 0.0239(8) 0.0033(6) 0.0048(6) 0.0033(6)
C24 0.0209(7) 0.0240(7) 0.0229(8) -0.0043(6) 0.0062(6) -0.0008(6)
C25 0.0258(8) 0.0300(8) 0.0182(7) -0.0046(7) 0.0009(6) 0.0041(6)
C26 0.0229(7) 0.0232(7) 0.0218(8) 0.0013(6) 0.0019(6) 0.0062(6)

loop_
_atom_type_symbol
_atom_type_description
_atom_type_scat_dispersion_real
_atom_type_scat_dispersion_imag
_atom_type_scat_source
C C 0.0033 0.0016 'International Tables Vol C Tables 4.2.6.8 and 6.1.1.4'
H H 0.0000 0.0000 'International Tables Vol C Tables 4.2.6.8 and 6.1.1.4'
N N 0.0061 0.0033 'International Tables Vol C Tables 4.2.6.8 and 6.1.1.4'
O O 0.0106 0.0060 'International Tables Vol C Tables 4.2.6.8 and 6.1.1.4'

loop_
_geom_angle_atom_site_label_1
_geom_angle_atom_site_label_2
_geom_angle_atom_site_label_3
_geom_angle_site_symmetry_1
_geom_angle_site_symmetry_3
_geom_angle
_geom_angle_publ_flag
O1 N1 O2 . . 123.52(12) ?
O1 N1 C1 . . 118.14(12) ?
O2 N1 C1 . . 118.33(12) ?
C7 N2 C4 . . 127.52(11) ?
C7 N2 H2A . . 116.1(10) ?
C4 N2 H2A . . 116.4(10) ?
C20 N3 C21 . . 127.15(12) ?
C20 N3 H3A . . 115.9(11) ?
C21 N3 H3A . . 116.9(11) ?
O5 N4 O6 . . 123.58(13) ?
O5 N4 C24 . . 118.39(12) ?
O6 N4 C24 . . 118.03(13) ?
C2 C1 C6 . . 121.73(13) ?
C2 C1 N1 . . 118.98(12) ?
C6 C1 N1 . . 119.24(12) ?
C3 C2 C1 . . 118.81(13) ?
C3 C2 H2 . . 120.6 ?
C1 C2 H2 . . 120.6 ?
C2 C3 C4 . . 120.51(13) ?
C2 C3 H3 . . 119.7 ?
C4 C3 H3 . . 119.7 ?
C5 C4 C3 . . 119.71(12) ?
C5 C4 N2 . . 122.60(12) ?
C3 C4 N2 . . 117.45(12) ?
C6 C5 C4 . . 119.70(13) ?
C6 C5 H5 . . 120.1 ?
C4 C5 H5 . . 120.1 ?
C5 C6 C1 . . 119.46(13) ?
C5 C6 H6 . . 120.3 ?
C1 C6 H6 . . 120.3 ?
O3 C7 N2 . . 123.74(12) ?
O3 C7 C8 . . 121.10(12) ?
N2 C7 C8 . . 115.04(11) ?
C9 C8 C13 . . 120.04(12) ?
C9 C8 C7 . . 118.43(12) ?
C13 C8 C7 . . 121.16(12) ?
C10 C9 C8 . . 120.59(14) ?
C10 C9 H9 . . 119.7 ?
C8 C9 H9 . . 119.7 ?
C11 C10 C9 . . 119.69(13) ?
C11 C10 H10 . . 120.2 ?
C9 C10 H10 . . 120.2 ?
C10 C11 C12 . . 119.98(13) ?
C10 C11 H11 . . 120.0 ?
C12 C11 H11 . . 120.0 ?
C11 C12 C13 . . 121.44(14) ?
C11 C12 H12 . . 119.3 ?
C13 C12 H12 . . 119.3 ?
C12 C13 C8 . . 118.19(13) ?
C12 C13 C14 . . 119.67(12) ?
C8 C13 C14 . . 121.67(12) ?
C19 C14 C15 . . 118.14(13) ?
C19 C14 C13 . . 123.78(13) ?
C15 C14 C13 . . 117.85(12) ?
C16 C15 C14 . . 121.38(14) ?
C16 C15 H15 . . 119.3 ?
C14 C15 H15 . . 119.3 ?
C17 C16 C15 . . 119.90(15) ?
C17 C16 H16 . . 120.0 ?
C15 C16 H16 . . 120.0 ?
C18 C17 C16 . . 119.60(14) ?
C18 C17 H17 . . 120.2 ?
C16 C17 H17 . . 120.2 ?
C17 C18 C19 . . 120.74(14) ?
C17 C18 H18 . . 119.6 ?
C19 C18 H18 . . 119.6 ?
C14 C19 C18 . . 120.24(13) ?
C14 C19 C20 . . 123.93(13) ?
C18 C19 C20 . . 115.83(12) ?
O4 C20 N3 . . 124.15(13) ?
O4 C20 C19 . . 120.66(12) ?
N3 C20 C19 . . 115.11(12) ?
C22 C21 C26 . . 119.97(13) ?
C22 C21 N3 . . 123.10(13) ?
C26 C21 N3 . . 116.93(12) ?
C23 C22 C21 . . 119.78(13) ?
C23 C22 H22 . . 120.1 ?
C21 C22 H22 . . 120.1 ?
C22 C23 C24 . . 119.55(13) ?
C22 C23 H23 . . 120.2 ?
C24 C23 H23 . . 120.2 ?
C23 C24 C25 . . 121.78(14) ?
C23 C24 N4 . . 118.26(13) ?
C25 C24 N4 . . 119.95(13) ?
C26 C25 C24 . . 118.85(13) ?
C26 C25 H25 . . 120.6 ?
C24 C25 H25 . . 120.6 ?
C25 C26 C21 . . 120.06(13) ?
C25 C26 H26 . . 120.0 ?
C21 C26 H26 . . 120.0 ?

loop_
_geom_bond_atom_site_label_1
_geom_bond_atom_site_label_2
_geom_bond_site_symmetry_2
_geom_bond_distance
_geom_bond_publ_flag
N1 O1 . 1.2299(16) ?
N1 O2 . 1.2337(16) ?
N1 C1 . 1.4672(18) ?
N2 C7 . 1.3636(18) ?
N2 C4 . 1.4080(17) ?
N2 H2A . 0.902(9) ?
N3 C20 . 1.3601(18) ?
N3 C21 . 1.4088(18) ?
N3 H3A . 0.898(9) ?
N4 O5 . 1.2273(17) ?
N4 O6 . 1.2306(16) ?
N4 C24 . 1.4613(19) ?
O3 C7 . 1.2322(16) ?
O4 C20 . 1.2330(17) ?
C1 C2 . 1.3821(19) ?
C1 C6 . 1.3835(19) ?
C2 C3 . 1.379(2) ?
C2 H2 . 0.9500 ?
C3 C4 . 1.3977(19) ?
C3 H3 . 0.9500 ?
C4 C5 . 1.3964(18) ?
C5 C6 . 1.3820(19) ?
C5 H5 . 0.9500 ?
C6 H6 . 0.9500 ?
C7 C8 . 1.4988(18) ?
C8 C9 . 1.396(2) ?
C8 C13 . 1.4021(19) ?
C9 C10 . 1.3862(19) ?
C9 H9 . 0.9500 ?
C10 C11 . 1.383(2) ?
C10 H10 . 0.9500 ?
C11 C12 . 1.384(2) ?
C11 H11 . 0.9500 ?
C12 C13 . 1.3966(19) ?
C12 H12 . 0.9500 ?
C13 C14 . 1.4962(19) ?
C14 C19 . 1.3925(19) ?
C14 C15 . 1.397(2) ?
C15 C16 . 1.386(2) ?
C15 H15 . 0.9500 ?
C16 C17 . 1.383(2) ?
C16 H16 . 0.9500 ?
C17 C18 . 1.379(2) ?
C17 H17 . 0.9500 ?
C18 C19 . 1.396(2) ?
C18 H18 . 0.9500 ?
C19 C20 . 1.496(2) ?
C21 C22 . 1.3948(19) ?
C21 C26 . 1.402(2) ?
C22 C23 . 1.378(2) ?
C22 H22 . 0.9500 ?
C23 C24 . 1.382(2) ?
C23 H23 . 0.9500 ?
C24 C25 . 1.386(2) ?
C25 C26 . 1.381(2) ?
C25 H25 . 0.9500 ?
C26 H26 . 0.9500 ?

loop_
_geom_hbond_atom_site_label_D
_geom_hbond_atom_site_label_H
_geom_hbond_atom_site_label_A
_geom_hbond_site_symmetry_A
_geom_hbond_distance_DH
_geom_hbond_distance_HA
_geom_hbond_distance_DA
_geom_hbond_angle_DHA
N2 H2A O4 2_555 0.902(14) 2.012(14) 2.8763(17) 160.1(13)
N3 H3A O3 . 0.898(13) 1.991(13) 2.8878(17) 178.0(14)
C5 H5 O3 . 0.95 2.34 2.9137(18) 119
C6 H6 O1 2_544 0.95 2.59 3.2340(19) 125
C22 H22 O4 . 0.95 2.22 2.8353(19) 121

loop_
_geom_torsion_atom_site_label_1
_geom_torsion_atom_site_label_2
_geom_torsion_atom_site_label_3
_geom_torsion_atom_site_label_4
_geom_torsion_site_symmetry_1
_geom_torsion_site_symmetry_2
_geom_torsion_site_symmetry_3
_geom_torsion_site_symmetry_4
_geom_torsion
_geom_torsion_publ_flag
O1 N1 C1 C2 . . . . 7.31(19) ?
O2 N1 C1 C2 . . . . -171.63(12) ?
O1 N1 C1 C6 . . . . -175.39(12) ?
O2 N1 C1 C6 . . . . 5.67(18) ?
C6 C1 C2 C3 . . . . -2.2(2) ?
N1 C1 C2 C3 . . . . 175.07(12) ?
C1 C2 C3 C4 . . . . 0.3(2) ?
C2 C3 C4 C5 . . . . 2.2(2) ?
C2 C3 C4 N2 . . . . -172.40(13) ?
C7 N2 C4 C5 . . . . 17.4(2) ?
C7 N2 C4 C3 . . . . -168.16(13) ?
C3 C4 C5 C6 . . . . -2.92(19) ?
N2 C4 C5 C6 . . . . 171.38(12) ?
C4 C5 C6 C1 . . . . 1.14(19) ?
C2 C1 C6 C5 . . . . 1.4(2) ?
N1 C1 C6 C5 . . . . -175.80(12) ?
C4 N2 C7 O3 . . . . 15.2(2) ?
C4 N2 C7 C8 . . . . -160.85(12) ?
O3 C7 C8 C9 . . . . -121.93(15) ?
N2 C7 C8 C9 . . . . 54.26(17) ?
O3 C7 C8 C13 . . . . 51.05(19) ?
N2 C7 C8 C13 . . . . -132.75(13) ?
C13 C8 C9 C10 . . . . -1.9(2) ?
C7 C8 C9 C10 . . . . 171.13(13) ?
C8 C9 C10 C11 . . . . -0.4(2) ?
C9 C10 C11 C12 . . . . 2.2(2) ?
C10 C11 C12 C13 . . . . -1.5(2) ?
C11 C12 C13 C8 . . . . -0.9(2) ?
C11 C12 C13 C14 . . . . 171.37(12) ?
C9 C8 C13 C12 . . . . 2.56(19) ?
C7 C8 C13 C12 . . . . -170.31(12) ?
C9 C8 C13 C14 . . . . -169.51(12) ?
C7 C8 C13 C14 . . . . 17.62(19) ?
C12 C13 C14 C19 . . . . 77.90(17) ?
C8 C13 C14 C19 . . . . -110.15(15) ?
C12 C13 C14 C15 . . . . -96.39(16) ?
C8 C13 C14 C15 . . . . 75.56(17) ?
C19 C14 C15 C16 . . . . 0.0(2) ?
C13 C14 C15 C16 . . . . 174.64(13) ?
C14 C15 C16 C17 . . . . 0.2(2) ?
C15 C16 C17 C18 . . . . -0.5(2) ?
C16 C17 C18 C19 . . . . 0.6(2) ?
C15 C14 C19 C18 . . . . 0.05(19) ?
C13 C14 C19 C18 . . . . -174.22(12) ?
C15 C14 C19 C20 . . . . -179.36(12) ?
C13 C14 C19 C20 . . . . 6.4(2) ?
C17 C18 C19 C14 . . . . -0.4(2) ?
C17 C18 C19 C20 . . . . 179.09(12) ?
C21 N3 C20 O4 . . . . -4.3(2) ?
C21 N3 C20 C19 . . . . 172.44(12) ?
C14 C19 C20 O4 . . . . -123.24(15) ?
C18 C19 C20 O4 . . . . 57.33(17) ?
C14 C19 C20 N3 . . . . 59.93(17) ?
C18 C19 C20 N3 . . . . -119.51(13) ?
C20 N3 C21 C22 . . . . -9.9(2) ?
C20 N3 C21 C26 . . . . 170.91(12) ?
C26 C21 C22 C23 . . . . 0.2(2) ?
N3 C21 C22 C23 . . . . -178.94(12) ?
C21 C22 C23 C24 . . . . 0.2(2) ?
C22 C23 C24 C25 . . . . -0.3(2) ?
C22 C23 C24 N4 . . . . 179.58(12) ?
O5 N4 C24 C23 . . . . 9.98(19) ?
O6 N4 C24 C23 . . . . -170.63(12) ?
O5 N4 C24 C25 . . . . -170.15(13) ?
O6 N4 C24 C25 . . . . 9.23(19) ?
C23 C24 C25 C26 . . . . 0.0(2) ?
N4 C24 C25 C26 . . . . -179.89(12) ?
C24 C25 C26 C21 . . . . 0.4(2) ?
C22 C21 C26 C25 . . . . -0.5(2) ?
N3 C21 C26 C25 . . . . 178.68(12) ?

loop_
_cod_related_entry_id
_cod_related_entry_database
_cod_related_entry_code
1 ChemSpider 24744497
